data_7709973
loop_
_publ_author_name
'Wang, Zhen-Feng'
'Wei, Qiao-Chang'
'Li, Jin-Xian'
'Zhou, Zhen'
'Zhang, Shuhua'

_publ_section_title
;
 A new class of nickel(II) oxyquinoline-bipyridine complexes as potent
 anticancer agents induces apoptosis and autophagy in A549/DDP tumor cells
 through mitophagy pathways
;
_journal_name_full 'Dalton Transactions'
_journal_paper_doi 10.1039/D2DT00669C
_journal_year 2022
_chemical_formula_moiety 'C28 H18 Cl2 N4 Ni O2, 2(C H4 O)'
_chemical_formula_sum 'C30 H26 Cl2 N4 Ni O4'
_chemical_formula_weight 636.16
_space_group_crystal_system orthorhombic
_space_group_IT_number 60
_space_group_name_Hall '-P 2n 2ab'
_space_group_name_H-M_alt 'P b c n'
_atom_sites_solution_hydrogens geom
_atom_sites_solution_primary iterative
_audit_creation_date 2019-03-22
_audit_creation_method
;
Olex2 1.2
(compiled 2018.05.29 svn.r3508 for OlexSys, GUI svn.r5506)
;
_audit_update_record
;
2022-04-02 deposited with the CCDC.	2022-04-11 downloaded from the CCDC.
;
_cell_angle_alpha 90
_cell_angle_beta 90
_cell_angle_gamma 90
_cell_formula_units_Z 4
_cell_length_a 15.942(3)
_cell_length_b 9.5116(15)
_cell_length_c 18.694(3)
_cell_measurement_reflns_used 7784
_cell_measurement_temperature 293(2)
_cell_measurement_theta_max 22.826
_cell_measurement_theta_min 3.312
_cell_volume 2834.6(8)
_computing_cell_refinement 'Bruker SMART'
_computing_data_collection 'Bruker SMART'
_computing_data_reduction 'Bruker SAINT'
_computing_molecular_graphics 'Olex2 (Dolomanov et al., 2009)'
_computing_publication_material 'Olex2 (Dolomanov et al., 2009)'
_computing_structure_refinement 'XL (Sheldrick, 2008)'
_computing_structure_solution
;
Superflip (Palatinus & Chapuis, 2007;Palatinus & van der Lee, 2008;
Palatinus et al., 2012)
;
_diffrn_ambient_temperature 293(2)
_diffrn_measured_fraction_theta_full 0.998
_diffrn_measured_fraction_theta_max 0.996
_diffrn_measurement_device_type 'CCD area detector'
_diffrn_measurement_method 'phi and omega scans'
_diffrn_radiation_monochromator graphite
_diffrn_radiation_type MoK\a
_diffrn_radiation_wavelength 0.71073
_diffrn_reflns_av_R_equivalents 0.1012
_diffrn_reflns_av_unetI/netI 0.0521
_diffrn_reflns_Laue_measured_fraction_full 0.998
_diffrn_reflns_Laue_measured_fraction_max 0.996
_diffrn_reflns_limit_h_max 20
_diffrn_reflns_limit_h_min -20
_diffrn_reflns_limit_k_max 12
_diffrn_reflns_limit_k_min -12
_diffrn_reflns_limit_l_max 24
_diffrn_reflns_limit_l_min -24
_diffrn_reflns_number 41773
_diffrn_reflns_point_group_measured_fraction_full 0.998
_diffrn_reflns_point_group_measured_fraction_max 0.996
_diffrn_reflns_theta_full 25.242
_diffrn_reflns_theta_max 27.556
_diffrn_reflns_theta_min 3.312
_exptl_absorpt_coefficient_mu 0.917
_exptl_absorpt_correction_T_max 0.7456
_exptl_absorpt_correction_T_min 0.6305
_exptl_absorpt_correction_type multi-scan
_exptl_absorpt_process_details
;
SADABS-2016/2 (Bruker,2016/2) was used for absorption correction.
wR2(int) was 0.0859 before and 0.0632 after correction.
The Ratio of minimum to maximum transmission is 0.8456.
The \l/2 correction factor is Not present.
;
_exptl_crystal_colour green
_exptl_crystal_density_diffrn 1.491
_exptl_crystal_description block
_exptl_crystal_F_000 1312
_exptl_crystal_size_max 0.26
_exptl_crystal_size_mid 0.21
_exptl_crystal_size_min 0.14
_refine_diff_density_max 0.761
_refine_diff_density_min -0.413
_refine_diff_density_rms 0.061
_refine_ls_extinction_method none
_refine_ls_goodness_of_fit_ref 1.027
_refine_ls_hydrogen_treatment constr
_refine_ls_matrix_type full
_refine_ls_number_parameters 188
_refine_ls_number_reflns 3265
_refine_ls_number_restraints 0
_refine_ls_restrained_S_all 1.027
_refine_ls_R_factor_all 0.1270
_refine_ls_R_factor_gt 0.0589
_refine_ls_shift/su_max 0.000
_refine_ls_shift/su_mean 0.000
_refine_ls_structure_factor_coef Fsqd
_refine_ls_weighting_details 'w=1/[\s^2^(Fo^2^)+(0.0695P)^2^+1.2218P] where P=(Fo^2^+2Fc^2^)/3'
_refine_ls_weighting_scheme calc
_refine_ls_wR_factor_gt 0.1249
_refine_ls_wR_factor_ref 0.1504
_reflns_Friedel_coverage 0.000
_reflns_number_gt 1826
_reflns_number_total 3265
_reflns_threshold_expression 'I > 2\s(I)'
_cod_data_source_file d2dt00669c2.cif
_cod_data_source_block Ni20
_cod_database_code 7709973
_shelx_shelxl_version_number 2016/6
_shelx_space_group_comment
;
The symmetry employed for this shelxl refinement is uniquely defined
by the following loop, which should always be used as a source of
symmetry information in preference to the above space-group names.
They are only intended as comments.
;
_shelx_estimated_absorpt_t_max 0.882
_shelx_estimated_absorpt_t_min 0.797
_olex2_refinement_description
;
1. Fixed Uiso
 At 1.2 times of:
  All C(H) groups
 At 1.5 times of:
  All C(H,H,H) groups, All O(H) groups
2.a Aromatic/amide H refined with riding coordinates:
 C14(H14), C2(H2), C13(H13), C9(H9), C7(H7), C3(H3), C8(H8), C11(H11), C12(H12)
2.b Idealised Me refined as rotating group:
 C15(H15A,H15B,H15C)
2.c Idealised tetrahedral OH refined as rotating group:
 O2(H2A)
;
_olex2_submission_special_instructions 'No special instructions were received'

loop_
_space_group_symop_operation_xyz
'x, y, z'
'-x+1/2, -y+1/2, z+1/2'
'x+1/2, -y+1/2, -z'
'-x, y, -z+1/2'
'-x, -y, -z'
'x-1/2, y-1/2, -z-1/2'
'-x-1/2, y-1/2, z'
'x, -y, z-1/2'

loop_
_atom_site_label
_atom_site_type_symbol
_atom_site_fract_x
_atom_site_fract_y
_atom_site_fract_z
_atom_site_U_iso_or_equiv
_atom_site_adp_type
_atom_site_occupancy
_atom_site_site_symmetry_order
_atom_site_calc_flag
_atom_site_refinement_flags_posn
_atom_site_refinement_flags_adp
_atom_site_refinement_flags_occupancy
_atom_site_disorder_assembly
_atom_site_disorder_group
Ni2 Ni 0.500000 0.62621(6) 0.750000 0.0472(2) Uani 1 2 d S T P . .
Cl1 Cl 0.17223(8) 0.90893(17) 0.55821(7) 0.1095(5) Uani 1 1 d . . . . .
O1 O 0.50681(13) 0.7704(2) 0.66962(13) 0.0566(6) Uani 1 1 d . . . . .
N2 N 0.51792(16) 0.4562(3) 0.68111(14) 0.0492(7) Uani 1 1 d . . . . .
N1 N 0.37305(17) 0.6429(3) 0.72574(15) 0.0495(7) Uani 1 1 d . . . . .
O2 O 0.6395(3) 0.9057(4) 0.6159(3) 0.155(2) Uani 1 1 d . . . . .
H2A H 0.612860 0.871598 0.649175 0.232 Uiso 1 1 calc GR . . . .
C6 C 0.3599(2) 0.7369(3) 0.67219(17) 0.0459(8) Uani 1 1 d . . . . .
C1 C 0.4332(2) 0.8022(4) 0.64302(18) 0.0502(8) Uani 1 1 d . . . . .
C10 C 0.51323(18) 0.3284(4) 0.71174(18) 0.0484(8) Uani 1 1 d . . . . .
C14 C 0.5405(2) 0.4649(4) 0.61261(19) 0.0584(9) Uani 1 1 d . . . . .
H14 H 0.542451 0.553100 0.591177 0.070 Uiso 1 1 calc R . . . .
C5 C 0.2780(2) 0.7661(4) 0.64582(19) 0.0553(9) Uani 1 1 d . . . . .
C2 C 0.4205(3) 0.8953(4) 0.58699(19) 0.0632(10) Uani 1 1 d . . . . .
H2 H 0.466529 0.939357 0.566160 0.076 Uiso 1 1 calc R . . . .
C13 C 0.5610(2) 0.3490(5) 0.5723(2) 0.0669(11) Uani 1 1 d . . . . .
H13 H 0.577060 0.358709 0.524756 0.080 Uiso 1 1 calc R . . . .
C9 C 0.2113(2) 0.6941(4) 0.6786(2) 0.0688(11) Uani 1 1 d . . . . .
H9 H 0.156491 0.710647 0.663749 0.083 Uiso 1 1 calc R . . . .
C7 C 0.3084(2) 0.5771(4) 0.7536(2) 0.0616(10) Uani 1 1 d . . . . .
H7 H 0.317965 0.511586 0.789640 0.074 Uiso 1 1 calc R . . . .
C3 C 0.3402(3) 0.9245(5) 0.5612(2) 0.0755(12) Uani 1 1 d . . . . .
H3 H 0.333816 0.987005 0.523313 0.091 Uiso 1 1 calc R . . . .
C4 C 0.2717(3) 0.8636(5) 0.5901(2) 0.0682(11) Uani 1 1 d . . . . .
C8 C 0.2265(2) 0.6009(5) 0.7317(3) 0.0730(12) Uani 1 1 d . . . . .
H8 H 0.182379 0.553178 0.753294 0.088 Uiso 1 1 calc R . . . .
C11 C 0.5321(2) 0.2084(4) 0.6743(2) 0.0630(10) Uani 1 1 d . . . . .
H11 H 0.528014 0.120678 0.695984 0.076 Uiso 1 1 calc R . . . .
C12 C 0.5575(2) 0.2206(5) 0.6031(2) 0.0710(11) Uani 1 1 d . . . . .
H12 H 0.571824 0.140821 0.577094 0.085 Uiso 1 1 calc R . . . .
C15 C 0.7058(3) 0.8307(6) 0.6042(3) 0.1113(18) Uani 1 1 d . . . . .
H15A H 0.744542 0.883264 0.575353 0.167 Uiso 1 1 calc GR . . . .
H15B H 0.690381 0.745958 0.579646 0.167 Uiso 1 1 calc GR . . . .
H15C H 0.731819 0.807336 0.648991 0.167 Uiso 1 1 calc GR . . . .

loop_
_atom_site_aniso_label
_atom_site_aniso_U_11
_atom_site_aniso_U_22
_atom_site_aniso_U_33
_atom_site_aniso_U_23
_atom_site_aniso_U_13
_atom_site_aniso_U_12
Ni2 0.0382(3) 0.0578(4) 0.0455(4) 0.000 -0.0020(3) 0.000
Cl1 0.0806(8) 0.1539(13) 0.0940(9) -0.0105(8) -0.0316(7) 0.0551(8)
O1 0.0389(13) 0.0703(16) 0.0604(15) 0.0130(12) -0.0024(11) -0.0040(11)
N2 0.0430(16) 0.0580(19) 0.0466(16) -0.0013(14) 0.0010(12) -0.0037(13)
N1 0.0417(16) 0.0568(17) 0.0501(16) -0.0051(14) 0.0010(13) -0.0056(13)
O2 0.090(3) 0.107(3) 0.267(6) 0.076(3) 0.060(3) 0.017(2)
C6 0.0427(18) 0.0507(19) 0.0443(19) -0.0107(16) -0.0050(15) 0.0018(15)
C1 0.052(2) 0.052(2) 0.047(2) -0.0049(17) 0.0000(16) 0.0032(16)
C10 0.0302(17) 0.060(2) 0.055(2) -0.0033(18) -0.0031(14) -0.0011(15)
C14 0.055(2) 0.071(3) 0.049(2) -0.0005(19) -0.0003(17) -0.0064(19)
C5 0.044(2) 0.067(2) 0.055(2) -0.021(2) -0.0103(17) 0.0115(18)
C2 0.072(3) 0.065(2) 0.053(2) 0.0024(19) 0.003(2) 0.005(2)
C13 0.064(2) 0.086(3) 0.051(2) -0.011(2) 0.0083(18) -0.007(2)
C9 0.040(2) 0.086(3) 0.080(3) -0.026(3) -0.0088(19) 0.008(2)
C7 0.048(2) 0.066(2) 0.071(3) 0.001(2) 0.0053(18) -0.0065(18)
C3 0.095(3) 0.085(3) 0.047(2) -0.002(2) -0.007(2) 0.035(3)
C4 0.058(2) 0.088(3) 0.058(2) -0.018(2) -0.015(2) 0.027(2)
C8 0.040(2) 0.084(3) 0.095(3) -0.016(3) 0.009(2) -0.007(2)
C11 0.056(2) 0.059(2) 0.074(3) -0.006(2) 0.000(2) -0.0004(19)
C12 0.070(3) 0.078(3) 0.065(3) -0.019(2) 0.010(2) -0.003(2)
C15 0.085(4) 0.134(5) 0.115(5) 0.033(4) 0.008(3) -0.001(4)

loop_
_atom_type_symbol
_atom_type_description
_atom_type_scat_dispersion_real
_atom_type_scat_dispersion_imag
_atom_type_scat_source
C C 0.0033 0.0016 'International Tables Vol C Tables 4.2.6.8 and 6.1.1.4'
H H 0.0000 0.0000 'International Tables Vol C Tables 4.2.6.8 and 6.1.1.4'
Cl Cl 0.1484 0.1585 'International Tables Vol C Tables 4.2.6.8 and 6.1.1.4'
N N 0.0061 0.0033 'International Tables Vol C Tables 4.2.6.8 and 6.1.1.4'
Ni Ni 0.3393 1.1124 'International Tables Vol C Tables 4.2.6.8 and 6.1.1.4'
O O 0.0106 0.0060 'International Tables Vol C Tables 4.2.6.8 and 6.1.1.4'

loop_
_geom_angle_atom_site_label_1
_geom_angle_atom_site_label_2
_geom_angle_atom_site_label_3
_geom_angle
_geom_angle_site_symmetry_1
_geom_angle_site_symmetry_3
_geom_angle_publ_flag
O1 Ni2 O1 95.39(14) 4_656 . ?
O1 Ni2 N2 93.40(10) 4_656 4_656 ?
O1 Ni2 N2 169.75(10) . 4_656 ?
O1 Ni2 N2 169.75(10) 4_656 . ?
O1 Ni2 N2 93.39(10) . . ?
O1 Ni2 N1 93.30(10) 4_656 . ?
O1 Ni2 N1 80.77(10) 4_656 4_656 ?
O1 Ni2 N1 93.30(10) . 4_656 ?
O1 Ni2 N1 80.77(10) . . ?
N2 Ni2 N2 78.39(15) . 4_656 ?
N1 Ni2 N2 93.32(10) 4_656 4_656 ?
N1 Ni2 N2 93.47(10) 4_656 . ?
N1 Ni2 N2 93.32(10) . . ?
N1 Ni2 N2 93.47(10) . 4_656 ?
N1 Ni2 N1 171.24(15) . 4_656 ?
C1 O1 Ni2 112.8(2) . . ?
C10 N2 Ni2 115.5(2) . . ?
C14 N2 Ni2 125.5(2) . . ?
C14 N2 C10 118.7(3) . . ?
C6 N1 Ni2 111.2(2) . . ?
C7 N1 Ni2 129.8(3) . . ?
C7 N1 C6 119.0(3) . . ?
C15 O2 H2A 109.5 . . ?
N1 C6 C1 116.1(3) . . ?
N1 C6 C5 121.7(3) . . ?
C5 C6 C1 122.2(3) . . ?
O1 C1 C6 119.1(3) . . ?
O1 C1 C2 124.4(3) . . ?
C2 C1 C6 116.5(3) . . ?
N2 C10 C10 115.08(18) . 4_656 ?
N2 C10 C11 121.5(3) . . ?
C11 C10 C10 123.4(2) . 4_656 ?
N2 C14 H14 118.6 . . ?
N2 C14 C13 122.7(4) . . ?
C13 C14 H14 118.6 . . ?
C9 C5 C6 116.6(4) . . ?
C4 C5 C6 117.0(3) . . ?
C4 C5 C9 126.4(4) . . ?
C1 C2 H2 119.3 . . ?
C1 C2 C3 121.4(4) . . ?
C3 C2 H2 119.3 . . ?
C14 C13 H13 120.6 . . ?
C12 C13 C14 118.8(4) . . ?
C12 C13 H13 120.6 . . ?
C5 C9 H9 119.9 . . ?
C8 C9 C5 120.2(4) . . ?
C8 C9 H9 119.9 . . ?
N1 C7 H7 118.6 . . ?
N1 C7 C8 122.9(4) . . ?
C8 C7 H7 118.6 . . ?
C2 C3 H3 119.4 . . ?
C4 C3 C2 121.2(4) . . ?
C4 C3 H3 119.4 . . ?
C5 C4 Cl1 118.9(3) . . ?
C3 C4 Cl1 119.5(4) . . ?
C3 C4 C5 121.7(4) . . ?
C9 C8 C7 119.5(4) . . ?
C9 C8 H8 120.2 . . ?
C7 C8 H8 120.2 . . ?
C10 C11 H11 120.6 . . ?
C10 C11 C12 118.7(4) . . ?
C12 C11 H11 120.6 . . ?
C13 C12 C11 119.6(4) . . ?
C13 C12 H12 120.2 . . ?
C11 C12 H12 120.2 . . ?
O2 C15 H15A 109.5 . . ?
O2 C15 H15B 109.5 . . ?
O2 C15 H15C 109.5 . . ?
H15A C15 H15B 109.5 . . ?
H15A C15 H15C 109.5 . . ?
H15B C15 H15C 109.5 . . ?

loop_
_geom_bond_atom_site_label_1
_geom_bond_atom_site_label_2
_geom_bond_distance
_geom_bond_site_symmetry_2
_geom_bond_publ_flag
Ni2 O1 2.037(2) 4_656 ?
Ni2 O1 2.037(2) . ?
Ni2 N2 2.087(3) 4_656 ?
Ni2 N2 2.087(3) . ?
Ni2 N1 2.080(3) . ?
Ni2 N1 2.080(3) 4_656 ?
Cl1 C4 1.748(4) . ?
O1 C1 1.310(4) . ?
N2 C10 1.345(4) . ?
N2 C14 1.333(4) . ?
N1 C6 1.358(4) . ?
N1 C7 1.314(4) . ?
O2 H2A 0.8200 . ?
O2 C15 1.294(6) . ?
C6 C1 1.431(5) . ?
C6 C5 1.423(4) . ?
C1 C2 1.387(5) . ?
C10 C10 1.491(7) 4_656 ?
C10 C11 1.372(5) . ?
C14 H14 0.9300 . ?
C14 C13 1.375(5) . ?
C5 C9 1.406(5) . ?
C5 C4 1.398(5) . ?
C2 H2 0.9300 . ?
C2 C3 1.396(5) . ?
C13 H13 0.9300 . ?
C13 C12 1.352(5) . ?
C9 H9 0.9300 . ?
C9 C8 1.352(6) . ?
C7 H7 0.9300 . ?
C7 C8 1.387(5) . ?
C3 H3 0.9300 . ?
C3 C4 1.349(6) . ?
C8 H8 0.9300 . ?
C11 H11 0.9300 . ?
C11 C12 1.395(5) . ?
C12 H12 0.9300 . ?
C15 H15A 0.9600 . ?
C15 H15B 0.9600 . ?
C15 H15C 0.9600 . ?

loop_
_geom_torsion_atom_site_label_1
_geom_torsion_atom_site_label_2
_geom_torsion_atom_site_label_3
_geom_torsion_atom_site_label_4
_geom_torsion
_geom_torsion_site_symmetry_1
_geom_torsion_site_symmetry_2
_geom_torsion_site_symmetry_3
_geom_torsion_site_symmetry_4
_geom_torsion_publ_flag
Ni2 O1 C1 C6 0.6(4) . . . . ?
Ni2 O1 C1 C2 -178.7(3) . . . . ?
Ni2 N2 C10 C10 6.4(4) . . . 4_656 ?
Ni2 N2 C10 C11 -173.3(3) . . . . ?
Ni2 N2 C14 C13 172.0(3) . . . . ?
Ni2 N1 C6 C1 1.0(3) . . . . ?
Ni2 N1 C6 C5 179.7(2) . . . . ?
Ni2 N1 C7 C8 179.5(3) . . . . ?
O1 C1 C2 C3 180.0(3) . . . . ?
N2 C10 C11 C12 0.7(5) . . . . ?
N2 C14 C13 C12 0.6(6) . . . . ?
N1 C6 C1 O1 -1.1(4) . . . . ?
N1 C6 C1 C2 178.3(3) . . . . ?
N1 C6 C5 C9 0.8(5) . . . . ?
N1 C6 C5 C4 -179.4(3) . . . . ?
N1 C7 C8 C9 1.0(6) . . . . ?
C6 N1 C7 C8 -1.2(5) . . . . ?
C6 C1 C2 C3 0.6(5) . . . . ?
C6 C5 C9 C8 -0.9(5) . . . . ?
C6 C5 C4 Cl1 -177.4(3) . . . . ?
C6 C5 C4 C3 1.9(5) . . . . ?
C1 C6 C5 C9 179.4(3) . . . . ?
C1 C6 C5 C4 -0.7(5) . . . . ?
C1 C2 C3 C4 0.4(6) . . . . ?
C10 N2 C14 C13 -1.5(5) . . . . ?
C10 C10 C11 C12 -179.0(4) 4_656 . . . ?
C10 C11 C12 C13 -1.5(6) . . . . ?
C14 N2 C10 C10 -179.5(3) . . . 4_656 ?
C14 N2 C10 C11 0.8(5) . . . . ?
C14 C13 C12 C11 0.9(6) . . . . ?
C5 C6 C1 O1 -179.8(3) . . . . ?
C5 C6 C1 C2 -0.5(5) . . . . ?
C5 C9 C8 C7 0.1(6) . . . . ?
C2 C3 C4 Cl1 177.5(3) . . . . ?
C2 C3 C4 C5 -1.7(6) . . . . ?
C9 C5 C4 Cl1 2.4(5) . . . . ?
C9 C5 C4 C3 -178.3(4) . . . . ?
C7 N1 C6 C1 -178.5(3) . . . . ?
C7 N1 C6 C5 0.3(5) . . . . ?
C4 C5 C9 C8 179.3(4) . . . . ?
